data_4306524
loop_
_publ_author_name
'Michael J. Zdilla'
'Atul K. Verma'
'Sonny C. Lee'

_publ_contact_author_address
;                                                                               
 Department of Chemistry
 University of Waterloo
 200 University Avenue West
 Waterloo, Ontario  N2L 3G1
 CANADA  
;
_publ_contact_author_email sclee@uwaterloo.ca
_publ_contact_author_fax 519-746-0435
_publ_contact_author_name 'Sonny C. Lee'
_publ_contact_author_phone '519-885-1211 x37501'
_publ_section_title
;
Reactivity of a Sterically Hindered Fe(II) Thiolate Dimer with Amines and
Hydrazines
;
_journal_name_full 'Inorganic Chemistry'
_journal_page_first 11382
_journal_page_last 11390
_journal_paper_doi 10.1021/ic801349y
_journal_volume 47
_journal_year 2008
_chemical_compound_source 'Synthesis, S. C. Lee lab'
_chemical_formula_moiety '[(Fe 3+) (C15 H16 N2 1-)2 (C24 H17 S 1-)], C4H10O'
_chemical_formula_structural 'Fe(N2 C15 H16)2(S C24 H17) C4H10O'
_chemical_formula_sum 'C58 H59 Fe N4 O S'
_chemical_formula_weight 916.00
_chemical_name_common 'tolyl ortho-semidine complex (5b)'
_chemical_name_systematic
; 
 ? 
;
_space_group_IT_number 14
_symmetry_cell_setting monoclinic
_symmetry_space_group_name_Hall '-P 2yn'
_symmetry_space_group_name_H-M 'P 1 21/n 1'
_atom_sites_solution_hydrogens geom
_atom_sites_solution_primary direct
_atom_sites_solution_secondary difmap
_audit_creation_method SHELXL-97
_cell_angle_alpha 90.00
_cell_angle_beta 96.24(3)
_cell_angle_gamma 90.00
_cell_formula_units_Z 4
_cell_length_a 12.006(2)
_cell_length_b 20.159(4)
_cell_length_c 20.486(4)
_cell_measurement_reflns_used 16676
_cell_measurement_temperature 200(2)
_cell_measurement_theta_max 22.46
_cell_measurement_theta_min 1.42
_cell_volume 4928.8(16)
_computing_cell_refinement DENZO-SMN
_computing_data_collection 'NONIUS COLLECT'
_computing_data_reduction 'DENZO-SMN, Platon, Siemens SHELXTL'
_computing_molecular_graphics 'Siemens SHELXTL'
_computing_publication_material 'CIFTAB, Siemens SHELXTL'
_computing_structure_refinement 'Siemens SHELXTL'
_computing_structure_solution 'Siemens SHELXTL'
_diffrn_ambient_temperature 200(2)
_diffrn_measured_fraction_theta_full 0.994
_diffrn_measured_fraction_theta_max 0.994
_diffrn_measurement_device_type 'Nonius KappaCCD'
_diffrn_measurement_method '\w scans'
_diffrn_radiation_monochromator graphite
_diffrn_radiation_source 'fine-focus sealed tube'
_diffrn_radiation_type MoK\a
_diffrn_radiation_wavelength 0.71073
_diffrn_reflns_av_R_equivalents 0.068
_diffrn_reflns_av_sigmaI/netI 0.0792
_diffrn_reflns_limit_h_max 12
_diffrn_reflns_limit_h_min 0
_diffrn_reflns_limit_k_max 21
_diffrn_reflns_limit_k_min 0
_diffrn_reflns_limit_l_max 21
_diffrn_reflns_limit_l_min -21
_diffrn_reflns_number 16676
_diffrn_reflns_theta_full 22.46
_diffrn_reflns_theta_max 22.46
_diffrn_reflns_theta_min 1.88
_diffrn_standards_number 0
_exptl_absorpt_coefficient_mu 0.392
_exptl_absorpt_correction_type none
_exptl_crystal_colour 'dark blue/black'
_exptl_crystal_density_diffrn 1.234
_exptl_crystal_density_method 'not measured'
_exptl_crystal_description plate
_exptl_crystal_F_000 1940
_exptl_crystal_size_max 0.38
_exptl_crystal_size_mid 0.20
_exptl_crystal_size_min 0.20
_refine_diff_density_max 0.383
_refine_diff_density_min -0.293
_refine_diff_density_rms 0.051
_refine_ls_extinction_method none
_refine_ls_goodness_of_fit_ref 1.205
_refine_ls_hydrogen_treatment constr
_refine_ls_matrix_type full
_refine_ls_number_parameters 591
_refine_ls_number_reflns 6375
_refine_ls_number_restraints 0
_refine_ls_restrained_S_all 1.205
_refine_ls_R_factor_all 0.1008
_refine_ls_R_factor_gt 0.0785
_refine_ls_shift/su_max 0.000
_refine_ls_shift/su_mean 0.000
_refine_ls_structure_factor_coef Fsqd
_refine_ls_weighting_details 'calc w=1/[\s^2^(Fo^2^)+(0.0000P)^2^+6.6460P] where P=(Fo^2^+2Fc^2^)/3'
_refine_ls_weighting_scheme calc
_refine_ls_wR_factor_gt 0.1273
_refine_ls_wR_factor_ref 0.1349
_reflns_number_gt 5338
_reflns_number_total 6375
_reflns_threshold_expression >2sigma(I)
_cod_data_source_file ic801349y_si_002_1.cif
_cod_data_source_block 5b
_cod_original_cell_volume 4929.2(17)
_cod_database_code 4306524

loop_
_symmetry_equiv_pos_as_xyz
'x, y, z'
'-x+1/2, y+1/2, -z+1/2'
'-x, -y, -z'
'x-1/2, -y-1/2, z-1/2'

loop_
_atom_site_label
_atom_site_type_symbol
_atom_site_fract_x
_atom_site_fract_y
_atom_site_fract_z
_atom_site_U_iso_or_equiv
_atom_site_adp_type
_atom_site_occupancy
_atom_site_symmetry_multiplicity
_atom_site_calc_flag
_atom_site_refinement_flags
_atom_site_disorder_assembly
_atom_site_disorder_group
Fe1 Fe 0.42282(5) 0.85150(3) 0.12177(3) 0.0297(2) Uani 1 1 d . . .
N1 N 0.4681(3) 0.79327(17) 0.05676(16) 0.0312(9) Uani 1 1 d . . .
N2 N 0.3844(3) 0.91426(18) 0.18468(16) 0.0319(9) Uani 1 1 d . . .
N3 N 0.5449(3) 0.90261(17) 0.09662(16) 0.0298(9) Uani 1 1 d . . .
N4 N 0.2681(3) 0.86318(17) 0.08888(16) 0.0314(9) Uani 1 1 d . . .
S1 S 0.43929(10) 0.77671(6) 0.20405(5) 0.0363(3) Uani 1 1 d . . .
O1S O 0.7341(5) 0.6303(3) -0.1042(3) 0.127(2) Uani 1 1 d . . .
C1S C 0.6412(7) 0.6309(4) -0.1530(4) 0.112(3) Uani 1 1 d . . .
H1SA H 0.5715 0.6403 -0.1329 0.134 Uiso 1 1 calc R . .
H1SB H 0.6332 0.5872 -0.1751 0.134 Uiso 1 1 calc R . .
C2S C 0.7383(9) 0.5810(4) -0.0596(5) 0.145(4) Uani 1 1 d . . .
H2SA H 0.7260 0.5381 -0.0828 0.174 Uiso 1 1 calc R . .
H2SB H 0.6770 0.5871 -0.0315 0.174 Uiso 1 1 calc R . .
C3S C 0.6607(6) 0.6823(4) -0.2002(3) 0.100(2) Uani 1 1 d . . .
H3SA H 0.5974 0.6839 -0.2346 0.150 Uiso 1 1 calc R . .
H3SB H 0.7296 0.6724 -0.2199 0.150 Uiso 1 1 calc R . .
H3SC H 0.6683 0.7253 -0.1778 0.150 Uiso 1 1 calc R . .
C4S C 0.8456(9) 0.5787(6) -0.0179(5) 0.190(6) Uani 1 1 d . . .
H4SA H 0.8442 0.5423 0.0138 0.284 Uiso 1 1 calc R . .
H4SB H 0.8577 0.6208 0.0057 0.284 Uiso 1 1 calc R . .
H4SC H 0.9065 0.5713 -0.0453 0.284 Uiso 1 1 calc R . .
C11 C 0.5086(4) 0.7027(2) 0.18367(19) 0.0324(12) Uani 1 1 d . . .
C12 C 0.4457(4) 0.6437(2) 0.1731(2) 0.0338(11) Uani 1 1 d . . .
C13 C 0.4981(4) 0.5861(2) 0.1544(2) 0.0381(12) Uani 1 1 d . . .
H13A H 0.4545 0.5469 0.1475 0.046 Uiso 1 1 calc R . .
C14 C 0.6111(4) 0.5834(2) 0.1453(2) 0.0349(12) Uani 1 1 d . . .
C15 C 0.6724(4) 0.6419(2) 0.1578(2) 0.0365(12) Uani 1 1 d . . .
H15A H 0.7502 0.6414 0.1530 0.044 Uiso 1 1 calc R . .
C16 C 0.6245(4) 0.7013(2) 0.17708(19) 0.0319(11) Uani 1 1 d . . .
C21 C 0.5636(4) 0.8090(2) 0.0329(2) 0.0291(11) Uani 1 1 d . . .
C22 C 0.6225(4) 0.7719(2) -0.0113(2) 0.0376(12) Uani 1 1 d . . .
H22A H 0.5976 0.7288 -0.0246 0.045 Uiso 1 1 calc R . .
C23 C 0.7152(4) 0.7985(2) -0.0344(2) 0.0414(13) Uani 1 1 d . . .
H23A H 0.7547 0.7727 -0.0632 0.050 Uiso 1 1 calc R . .
C24 C 0.7545(4) 0.8630(2) -0.0171(2) 0.0378(12) Uani 1 1 d . . .
C25 C 0.7001(4) 0.8993(2) 0.0257(2) 0.0344(12) Uani 1 1 d . . .
H25A H 0.7257 0.9428 0.0375 0.041 Uiso 1 1 calc R . .
C26 C 0.6060(4) 0.8731(2) 0.0529(2) 0.0284(11) Uani 1 1 d . . .
C27 C 0.4141(4) 0.7311(2) 0.0346(2) 0.0401(12) Uani 1 1 d . . .
H27A H 0.3931 0.7329 -0.0129 0.060 Uiso 1 1 calc R . .
H27B H 0.3468 0.7244 0.0569 0.060 Uiso 1 1 calc R . .
H27C H 0.4661 0.6942 0.0450 0.060 Uiso 1 1 calc R . .
C31 C 0.2785(4) 0.9364(2) 0.1774(2) 0.0333(11) Uani 1 1 d . . .
C32 C 0.2302(4) 0.9846(2) 0.2163(2) 0.0410(13) Uani 1 1 d . . .
H32A H 0.2721 1.0029 0.2540 0.049 Uiso 1 1 calc R . .
C33 C 0.1221(4) 1.0041(2) 0.1985(2) 0.0437(13) Uani 1 1 d . . .
H33A H 0.0898 1.0364 0.2245 0.052 Uiso 1 1 calc R . .
C34 C 0.0568(4) 0.9782(2) 0.1430(2) 0.0404(12) Uani 1 1 d . . .
C35 C 0.1009(4) 0.9302(2) 0.1063(2) 0.0354(12) Uani 1 1 d . . .
H35A H 0.0561 0.9113 0.0699 0.042 Uiso 1 1 calc R . .
C36 C 0.2119(4) 0.9085(2) 0.1218(2) 0.0311(11) Uani 1 1 d . . .
C37 C 0.4583(4) 0.9358(3) 0.2422(2) 0.0477(14) Uani 1 1 d . . .
H37A H 0.4663 0.9842 0.2414 0.072 Uiso 1 1 calc R . .
H37B H 0.5320 0.9151 0.2416 0.072 Uiso 1 1 calc R . .
H37C H 0.4260 0.9226 0.2822 0.072 Uiso 1 1 calc R . .
C41 C 0.5681(4) 0.9702(2) 0.1152(2) 0.0282(11) Uani 1 1 d . . .
C42 C 0.6601(4) 0.9888(2) 0.1574(2) 0.0364(12) Uani 1 1 d . . .
H42A H 0.7140 0.9565 0.1733 0.044 Uiso 1 1 calc R . .
C43 C 0.6743(4) 1.0544(2) 0.1768(2) 0.0374(12) Uani 1 1 d . . .
H43A H 0.7385 1.0664 0.2055 0.045 Uiso 1 1 calc R . .
C44 C 0.5977(4) 1.1027(2) 0.1554(2) 0.0348(12) Uani 1 1 d . . .
C45 C 0.5054(4) 1.0836(2) 0.1129(2) 0.0383(12) Uani 1 1 d . . .
H45A H 0.4516 1.1159 0.0971 0.046 Uiso 1 1 calc R . .
C46 C 0.4903(4) 1.0185(2) 0.0932(2) 0.0370(12) Uani 1 1 d . . .
H46A H 0.4261 1.0066 0.0644 0.044 Uiso 1 1 calc R . .
C51 C 0.2030(4) 0.8276(2) 0.0376(2) 0.0295(11) Uani 1 1 d . . .
C52 C 0.1327(4) 0.7776(2) 0.0535(2) 0.0386(12) Uani 1 1 d . . .
H52A H 0.1287 0.7666 0.0983 0.046 Uiso 1 1 calc R . .
C53 C 0.0674(4) 0.7432(2) 0.0047(2) 0.0414(13) Uani 1 1 d . . .
H53A H 0.0195 0.7087 0.0163 0.050 Uiso 1 1 calc R . .
C54 C 0.0714(4) 0.7586(3) -0.0605(2) 0.0412(13) Uani 1 1 d . . .
C55 C 0.1440(4) 0.8084(3) -0.0759(2) 0.0423(13) Uani 1 1 d . . .
H55A H 0.1482 0.8192 -0.1207 0.051 Uiso 1 1 calc R . .
C56 C 0.2101(4) 0.8426(2) -0.0278(2) 0.0385(12) Uani 1 1 d . . .
H56A H 0.2600 0.8761 -0.0394 0.046 Uiso 1 1 calc R . .
C121 C 0.3227(4) 0.6393(2) 0.1786(2) 0.0401(12) Uani 1 1 d . . .
C122 C 0.2765(4) 0.6580(3) 0.2352(3) 0.0534(15) Uani 1 1 d . . .
H12A H 0.3233 0.6763 0.2711 0.064 Uiso 1 1 calc R . .
C123 C 0.1640(5) 0.6501(3) 0.2399(3) 0.0720(18) Uani 1 1 d . . .
H12B H 0.1342 0.6631 0.2790 0.086 Uiso 1 1 calc R . .
C124 C 0.0935(5) 0.6239(3) 0.1888(4) 0.078(2) Uani 1 1 d . . .
H12C H 0.0158 0.6191 0.1926 0.094 Uiso 1 1 calc R . .
C125 C 0.1369(5) 0.6049(3) 0.1327(4) 0.0712(18) Uani 1 1 d . . .
H12D H 0.0892 0.5866 0.0973 0.085 Uiso 1 1 calc R . .
C126 C 0.2511(5) 0.6125(3) 0.1274(3) 0.0521(14) Uani 1 1 d . . .
H12E H 0.2805 0.5991 0.0882 0.063 Uiso 1 1 calc R . .
C141 C 0.6637(4) 0.5228(2) 0.1219(2) 0.0364(12) Uani 1 1 d . . .
C142 C 0.6027(4) 0.4808(2) 0.0772(2) 0.0458(13) Uani 1 1 d . . .
H14A H 0.5262 0.4904 0.0637 0.055 Uiso 1 1 calc R . .
C143 C 0.6513(5) 0.4256(3) 0.0520(2) 0.0567(15) Uani 1 1 d . . .
H14B H 0.6080 0.3977 0.0216 0.068 Uiso 1 1 calc R . .
C144 C 0.7614(5) 0.4109(3) 0.0705(3) 0.0594(16) Uani 1 1 d . . .
H14C H 0.7948 0.3731 0.0530 0.071 Uiso 1 1 calc R . .
C145 C 0.8241(5) 0.4516(3) 0.1153(2) 0.0551(15) Uani 1 1 d . . .
H14D H 0.9005 0.4417 0.1287 0.066 Uiso 1 1 calc R . .
C146 C 0.7749(4) 0.5065(2) 0.1402(2) 0.0440(13) Uani 1 1 d . . .
H14E H 0.8184 0.5339 0.1709 0.053 Uiso 1 1 calc R . .
C161 C 0.7038(4) 0.7583(2) 0.1894(2) 0.0342(12) Uani 1 1 d . . .
C162 C 0.7090(4) 0.7959(2) 0.2468(2) 0.0408(13) Uani 1 1 d . . .
H16A H 0.6550 0.7890 0.2768 0.049 Uiso 1 1 calc R . .
C163 C 0.7922(4) 0.8431(3) 0.2607(3) 0.0481(14) Uani 1 1 d . . .
H16B H 0.7955 0.8676 0.3004 0.058 Uiso 1 1 calc R . .
C164 C 0.8694(4) 0.8547(3) 0.2176(3) 0.0542(15) Uani 1 1 d . . .
H16C H 0.9262 0.8871 0.2274 0.065 Uiso 1 1 calc R . .
C165 C 0.8645(4) 0.8191(3) 0.1599(3) 0.0479(14) Uani 1 1 d . . .
H16D H 0.9171 0.8274 0.1294 0.057 Uiso 1 1 calc R . .
C166 C 0.7829(4) 0.7712(2) 0.1465(2) 0.0398(12) Uani 1 1 d . . .
H16E H 0.7809 0.7465 0.1070 0.048 Uiso 1 1 calc R . .
C241 C 0.8524(4) 0.8905(3) -0.0481(2) 0.0542(15) Uani 1 1 d . . .
H24A H 0.8799 0.8571 -0.0771 0.081 Uiso 1 1 calc R . .
H24B H 0.9123 0.9023 -0.0137 0.081 Uiso 1 1 calc R . .
H24C H 0.8288 0.9302 -0.0736 0.081 Uiso 1 1 calc R . .
C341 C -0.0589(4) 1.0052(3) 0.1253(3) 0.0597(16) Uani 1 1 d . . .
H34A H -0.1049 0.9719 0.1001 0.090 Uiso 1 1 calc R . .
H34B H -0.0547 1.0454 0.0987 0.090 Uiso 1 1 calc R . .
H34C H -0.0926 1.0160 0.1655 0.090 Uiso 1 1 calc R . .
C441 C 0.6122(4) 1.1739(2) 0.1761(2) 0.0497(14) Uani 1 1 d . . .
H44A H 0.6818 1.1788 0.2054 0.075 Uiso 1 1 calc R . .
H44B H 0.5486 1.1876 0.1992 0.075 Uiso 1 1 calc R . .
H44C H 0.6155 1.2019 0.1372 0.075 Uiso 1 1 calc R . .
C541 C -0.0029(4) 0.7222(3) -0.1134(2) 0.0580(16) Uani 1 1 d . . .
H54A H -0.0726 0.7090 -0.0962 0.087 Uiso 1 1 calc R . .
H54B H 0.0361 0.6826 -0.1269 0.087 Uiso 1 1 calc R . .
H54C H -0.0201 0.7515 -0.1514 0.087 Uiso 1 1 calc R . .

loop_
_atom_site_aniso_label
_atom_site_aniso_U_11
_atom_site_aniso_U_22
_atom_site_aniso_U_33
_atom_site_aniso_U_23
_atom_site_aniso_U_13
_atom_site_aniso_U_12
Fe1 0.0288(4) 0.0249(4) 0.0355(4) -0.0032(3) 0.0039(3) 0.0015(3)
N1 0.035(2) 0.021(2) 0.037(2) -0.0002(17) 0.0036(18) -0.0002(18)
N2 0.029(2) 0.026(2) 0.040(2) -0.0073(18) 0.0013(18) -0.0015(18)
N3 0.028(2) 0.023(2) 0.038(2) -0.0021(18) 0.0005(18) 0.0022(18)
N4 0.032(2) 0.026(2) 0.037(2) -0.0026(18) 0.0027(18) 0.0026(18)
S1 0.0400(8) 0.0332(8) 0.0370(7) 0.0015(6) 0.0108(5) 0.0080(6)
O1S 0.152(5) 0.098(5) 0.126(5) 0.019(4) -0.009(4) -0.035(4)
C1S 0.117(7) 0.130(8) 0.087(6) -0.030(5) 0.003(5) -0.031(6)
C2S 0.195(11) 0.084(7) 0.160(9) 0.034(6) 0.036(8) -0.049(7)
C3S 0.101(6) 0.108(7) 0.091(5) -0.004(5) 0.004(4) -0.024(5)
C4S 0.175(11) 0.219(13) 0.161(9) 0.117(9) -0.044(8) -0.084(9)
C11 0.042(3) 0.030(3) 0.025(2) 0.001(2) 0.004(2) 0.005(2)
C12 0.035(3) 0.034(3) 0.034(3) 0.004(2) 0.007(2) 0.005(3)
C13 0.040(3) 0.035(3) 0.039(3) 0.001(2) 0.003(2) -0.002(3)
C14 0.041(3) 0.029(3) 0.035(3) 0.004(2) 0.003(2) 0.007(3)
C15 0.033(3) 0.040(3) 0.037(3) 0.001(2) 0.005(2) 0.010(3)
C16 0.033(3) 0.034(3) 0.029(2) 0.004(2) 0.005(2) 0.004(2)
C21 0.031(3) 0.025(3) 0.031(2) -0.002(2) 0.002(2) 0.005(2)
C22 0.044(3) 0.030(3) 0.039(3) -0.008(2) 0.004(2) 0.009(3)
C23 0.042(3) 0.040(3) 0.044(3) -0.002(2) 0.013(2) 0.014(3)
C24 0.034(3) 0.039(3) 0.041(3) 0.009(2) 0.006(2) 0.005(3)
C25 0.031(3) 0.031(3) 0.041(3) -0.001(2) 0.001(2) 0.004(2)
C26 0.027(3) 0.025(3) 0.034(3) 0.003(2) 0.002(2) 0.008(2)
C27 0.046(3) 0.030(3) 0.045(3) -0.006(2) 0.006(2) -0.002(2)
C31 0.034(3) 0.028(3) 0.038(3) 0.002(2) 0.006(2) -0.001(2)
C32 0.043(3) 0.037(3) 0.044(3) -0.011(2) 0.009(2) 0.004(3)
C33 0.042(3) 0.037(3) 0.055(3) -0.011(3) 0.018(3) 0.004(3)
C34 0.029(3) 0.033(3) 0.061(3) -0.002(3) 0.011(2) 0.000(2)
C35 0.025(3) 0.029(3) 0.053(3) -0.003(2) 0.005(2) 0.000(2)
C36 0.033(3) 0.024(3) 0.037(3) -0.001(2) 0.005(2) 0.000(2)
C37 0.048(3) 0.048(4) 0.046(3) -0.012(3) -0.002(3) 0.002(3)
C41 0.026(3) 0.027(3) 0.032(2) -0.003(2) 0.004(2) -0.001(2)
C42 0.028(3) 0.037(3) 0.044(3) 0.001(2) 0.003(2) 0.006(2)
C43 0.026(3) 0.039(3) 0.046(3) -0.005(2) 0.000(2) -0.004(2)
C44 0.038(3) 0.028(3) 0.040(3) -0.006(2) 0.013(2) -0.007(2)
C45 0.041(3) 0.025(3) 0.046(3) 0.003(2) -0.002(2) 0.004(2)
C46 0.037(3) 0.033(3) 0.039(3) 0.002(2) -0.006(2) -0.001(2)
C51 0.027(3) 0.029(3) 0.032(3) -0.003(2) 0.002(2) 0.004(2)
C52 0.044(3) 0.039(3) 0.033(3) 0.001(2) 0.004(2) -0.010(3)
C53 0.036(3) 0.036(3) 0.053(3) -0.006(3) 0.006(2) -0.007(2)
C54 0.038(3) 0.046(3) 0.039(3) -0.014(3) -0.001(2) 0.008(3)
C55 0.034(3) 0.058(4) 0.035(3) -0.001(3) 0.003(2) 0.005(3)
C56 0.034(3) 0.040(3) 0.043(3) 0.002(2) 0.008(2) -0.003(2)
C121 0.041(3) 0.029(3) 0.052(3) 0.010(2) 0.012(3) 0.004(2)
C122 0.050(4) 0.038(3) 0.077(4) 0.000(3) 0.031(3) -0.002(3)
C123 0.057(4) 0.059(4) 0.108(5) -0.001(4) 0.047(4) -0.002(4)
C124 0.038(4) 0.059(5) 0.142(7) 0.013(4) 0.031(4) 0.002(3)
C125 0.048(4) 0.055(4) 0.108(5) 0.014(4) -0.003(4) -0.008(3)
C126 0.049(4) 0.042(4) 0.065(4) 0.008(3) 0.005(3) -0.004(3)
C141 0.044(3) 0.026(3) 0.039(3) 0.002(2) 0.009(2) 0.005(2)
C142 0.046(3) 0.039(3) 0.051(3) -0.004(3) 0.000(3) 0.004(3)
C143 0.070(4) 0.045(4) 0.054(3) -0.013(3) 0.005(3) 0.005(3)
C144 0.082(5) 0.037(4) 0.060(4) -0.008(3) 0.009(3) 0.017(3)
C145 0.055(4) 0.056(4) 0.055(3) -0.003(3) 0.010(3) 0.022(3)
C146 0.047(3) 0.041(3) 0.043(3) -0.005(2) 0.002(3) 0.008(3)
C161 0.031(3) 0.030(3) 0.041(3) 0.003(2) 0.001(2) 0.009(2)
C162 0.036(3) 0.036(3) 0.050(3) 0.003(3) 0.004(2) 0.012(3)
C163 0.048(4) 0.034(3) 0.060(3) -0.007(3) -0.006(3) 0.006(3)
C164 0.034(3) 0.043(4) 0.083(4) 0.003(3) -0.009(3) -0.001(3)
C165 0.037(3) 0.047(4) 0.059(4) 0.009(3) 0.002(3) 0.005(3)
C166 0.038(3) 0.042(3) 0.038(3) 0.002(2) 0.000(2) 0.001(3)
C241 0.050(4) 0.059(4) 0.055(3) 0.006(3) 0.015(3) 0.007(3)
C341 0.034(3) 0.052(4) 0.095(4) -0.008(3) 0.014(3) 0.010(3)
C441 0.051(4) 0.037(3) 0.062(3) -0.011(3) 0.013(3) -0.014(3)
C541 0.047(3) 0.070(4) 0.055(3) -0.018(3) -0.002(3) 0.002(3)

loop_
_atom_type_symbol
_atom_type_description
_atom_type_scat_dispersion_real
_atom_type_scat_dispersion_imag
_atom_type_scat_source
C C 0.0033 0.0016 'International Tables Vol C Tables 4.2.6.8 and 6.1.1.4'
H H 0.0000 0.0000 'International Tables Vol C Tables 4.2.6.8 and 6.1.1.4'
N N 0.0061 0.0033 'International Tables Vol C Tables 4.2.6.8 and 6.1.1.4'
S S 0.1246 0.1234 'International Tables Vol C Tables 4.2.6.8 and 6.1.1.4'
Fe Fe 0.3463 0.8444 'International Tables Vol C Tables 4.2.6.8 and 6.1.1.4'
O O 0.0106 0.0060 'International Tables Vol C Tables 4.2.6.8 and 6.1.1.4'

loop_
_geom_angle_atom_site_label_1
_geom_angle_atom_site_label_2
_geom_angle_atom_site_label_3
_geom_angle
_geom_angle_site_symmetry_1
_geom_angle_site_symmetry_3
_geom_angle_publ_flag
N1 Fe1 N2 175.99(16) . . ?
N1 Fe1 N3 81.82(16) . . ?
N2 Fe1 N3 94.24(15) . . ?
N1 Fe1 N4 99.75(15) . . ?
N2 Fe1 N4 81.91(15) . . ?
N3 Fe1 N4 125.54(15) . . ?
N1 Fe1 S1 95.88(11) . . ?
N2 Fe1 S1 86.91(11) . . ?
N3 Fe1 S1 123.75(11) . . ?
N4 Fe1 S1 110.32(11) . . ?
C21 N1 C27 117.5(4) . . ?
C21 N1 Fe1 115.7(3) . . ?
C27 N1 Fe1 126.7(3) . . ?
C31 N2 C37 118.4(4) . . ?
C31 N2 Fe1 116.4(3) . . ?
C37 N2 Fe1 125.1(3) . . ?
C26 N3 C41 119.3(4) . . ?
C26 N3 Fe1 115.3(3) . . ?
C41 N3 Fe1 125.0(3) . . ?
C36 N4 C51 116.1(4) . . ?
C36 N4 Fe1 115.0(3) . . ?
C51 N4 Fe1 128.8(3) . . ?
C11 S1 Fe1 112.98(14) . . ?
C2S O1S C1S 117.0(7) . . ?
O1S C1S C3S 107.7(7) . . ?
O1S C2S C4S 112.6(8) . . ?
C12 C11 C16 118.9(4) . . ?
C12 C11 S1 119.1(4) . . ?
C16 C11 S1 122.0(4) . . ?
C13 C12 C11 119.6(4) . . ?
C13 C12 C121 116.8(4) . . ?
C11 C12 C121 123.6(4) . . ?
C14 C13 C12 123.1(5) . . ?
C13 C14 C15 116.3(4) . . ?
C13 C14 C141 122.2(4) . . ?
C15 C14 C141 121.5(4) . . ?
C14 C15 C16 123.2(4) . . ?
C15 C16 C11 118.8(4) . . ?
C15 C16 C161 115.5(4) . . ?
C11 C16 C161 125.6(4) . . ?
N1 C21 C22 128.0(4) . . ?
N1 C21 C26 113.8(4) . . ?
C22 C21 C26 118.2(4) . . ?
C23 C22 C21 119.7(5) . . ?
C22 C23 C24 122.4(5) . . ?
C25 C24 C23 119.0(5) . . ?
C25 C24 C241 121.7(5) . . ?
C23 C24 C241 119.3(5) . . ?
C24 C25 C26 120.8(4) . . ?
N3 C26 C25 127.5(4) . . ?
N3 C26 C21 112.6(4) . . ?
C25 C26 C21 119.9(4) . . ?
N2 C31 C32 127.4(4) . . ?
N2 C31 C36 113.4(4) . . ?
C32 C31 C36 119.2(4) . . ?
C33 C32 C31 118.8(4) . . ?
C32 C33 C34 122.5(5) . . ?
C35 C34 C33 119.5(4) . . ?
C35 C34 C341 121.8(4) . . ?
C33 C34 C341 118.7(5) . . ?
C34 C35 C36 120.6(4) . . ?
N4 C36 C35 127.4(4) . . ?
N4 C36 C31 113.2(4) . . ?
C35 C36 C31 119.4(4) . . ?
C42 C41 C46 118.5(4) . . ?
C42 C41 N3 123.0(4) . . ?
C46 C41 N3 118.4(4) . . ?
C41 C42 C43 120.2(4) . . ?
C44 C43 C42 121.8(4) . . ?
C43 C44 C45 117.5(4) . . ?
C43 C44 C441 122.3(4) . . ?
C45 C44 C441 120.2(4) . . ?
C46 C45 C44 121.3(4) . . ?
C45 C46 C41 120.6(4) . . ?
C52 C51 C56 119.5(4) . . ?
C52 C51 N4 119.5(4) . . ?
C56 C51 N4 121.0(4) . . ?
C51 C52 C53 120.5(4) . . ?
C54 C53 C52 120.7(5) . . ?
C53 C54 C55 118.1(4) . . ?
C53 C54 C541 120.3(5) . . ?
C55 C54 C541 121.5(4) . . ?
C56 C55 C54 121.7(4) . . ?
C55 C56 C51 119.4(5) . . ?
C122 C121 C126 117.7(5) . . ?
C122 C121 C12 122.2(5) . . ?
C126 C121 C12 120.0(5) . . ?
C123 C122 C121 120.7(6) . . ?
C122 C123 C124 121.3(6) . . ?
C125 C124 C123 119.1(6) . . ?
C124 C125 C126 120.2(6) . . ?
C121 C126 C125 121.0(6) . . ?
C146 C141 C142 117.1(4) . . ?
C146 C141 C14 122.7(4) . . ?
C142 C141 C14 120.1(4) . . ?
C143 C142 C141 121.4(5) . . ?
C144 C143 C142 120.3(5) . . ?
C143 C144 C145 119.5(5) . . ?
C146 C145 C144 119.7(5) . . ?
C145 C146 C141 122.0(5) . . ?
C166 C161 C162 117.5(4) . . ?
C166 C161 C16 120.3(4) . . ?
C162 C161 C16 121.9(4) . . ?
C163 C162 C161 120.7(5) . . ?
C164 C163 C162 120.6(5) . . ?
C163 C164 C165 119.7(5) . . ?
C164 C165 C166 119.8(5) . . ?
C165 C166 C161 121.7(5) . . ?

loop_
_geom_bond_atom_site_label_1
_geom_bond_atom_site_label_2
_geom_bond_distance
_geom_bond_site_symmetry_2
_geom_bond_publ_flag
Fe1 N1 1.898(4) . ?
Fe1 N2 1.899(3) . ?
Fe1 N3 1.908(4) . ?
Fe1 N4 1.920(4) . ?
Fe1 S1 2.2543(13) . ?
N1 C21 1.334(5) . ?
N1 C27 1.461(5) . ?
N2 C31 1.340(5) . ?
N2 C37 1.462(5) . ?
N3 C26 1.355(5) . ?
N3 C41 1.434(5) . ?
N4 C36 1.358(5) . ?
N4 C51 1.432(5) . ?
S1 C11 1.780(5) . ?
O1S C2S 1.348(9) . ?
O1S C1S 1.414(8) . ?
C1S C3S 1.453(9) . ?
C2S C4S 1.468(11) . ?
C11 C12 1.413(6) . ?
C11 C16 1.414(6) . ?
C12 C13 1.394(6) . ?
C12 C121 1.496(6) . ?
C13 C14 1.391(6) . ?
C14 C15 1.399(6) . ?
C14 C141 1.479(6) . ?
C15 C16 1.402(6) . ?
C16 C161 1.497(6) . ?
C21 C22 1.420(6) . ?
C21 C26 1.431(6) . ?
C22 C23 1.365(6) . ?
C23 C24 1.416(6) . ?
C24 C25 1.363(6) . ?
C24 C241 1.500(7) . ?
C25 C26 1.416(6) . ?
C31 C32 1.419(6) . ?
C31 C36 1.435(6) . ?
C32 C33 1.366(6) . ?
C33 C34 1.409(6) . ?
C34 C35 1.368(6) . ?
C34 C341 1.500(6) . ?
C35 C36 1.406(6) . ?
C41 C42 1.378(6) . ?
C41 C46 1.390(6) . ?
C42 C43 1.386(6) . ?
C43 C44 1.377(6) . ?
C44 C45 1.388(6) . ?
C44 C441 1.502(6) . ?
C45 C46 1.378(6) . ?
C51 C52 1.377(6) . ?
C51 C56 1.384(6) . ?
C52 C53 1.388(6) . ?
C53 C54 1.377(6) . ?
C54 C55 1.388(7) . ?
C54 C541 1.516(6) . ?
C55 C56 1.381(6) . ?
C121 C122 1.389(7) . ?
C121 C126 1.392(7) . ?
C122 C123 1.374(7) . ?
C123 C124 1.377(8) . ?
C124 C125 1.368(8) . ?
C125 C126 1.396(7) . ?
C141 C146 1.386(6) . ?
C141 C142 1.395(6) . ?
C142 C143 1.383(7) . ?
C143 C144 1.368(7) . ?
C144 C145 1.390(7) . ?
C145 C146 1.377(7) . ?
C161 C166 1.386(6) . ?
C161 C162 1.394(6) . ?
C162 C163 1.387(7) . ?
C163 C164 1.368(7) . ?
C164 C165 1.379(7) . ?
C165 C166 1.382(6) . ?

loop_
_geom_torsion_atom_site_label_1
_geom_torsion_atom_site_label_2
_geom_torsion_atom_site_label_3
_geom_torsion_atom_site_label_4
_geom_torsion
_geom_torsion_site_symmetry_1
_geom_torsion_site_symmetry_2
_geom_torsion_site_symmetry_3
_geom_torsion_site_symmetry_4
_geom_torsion_publ_flag
N2 Fe1 N1 C21 19(2) . . . . ?
N3 Fe1 N1 C21 8.2(3) . . . . ?
N4 Fe1 N1 C21 133.1(3) . . . . ?
S1 Fe1 N1 C21 -115.1(3) . . . . ?
N2 Fe1 N1 C27 -166(2) . . . . ?
N3 Fe1 N1 C27 -177.0(4) . . . . ?
N4 Fe1 N1 C27 -52.2(4) . . . . ?
S1 Fe1 N1 C27 59.6(3) . . . . ?
N1 Fe1 N2 C31 114(2) . . . . ?
N3 Fe1 N2 C31 124.4(3) . . . . ?
N4 Fe1 N2 C31 -1.0(3) . . . . ?
S1 Fe1 N2 C31 -112.0(3) . . . . ?
N1 Fe1 N2 C37 -71(2) . . . . ?
N3 Fe1 N2 C37 -60.5(4) . . . . ?
N4 Fe1 N2 C37 174.2(4) . . . . ?
S1 Fe1 N2 C37 63.1(4) . . . . ?
N1 Fe1 N3 C26 -5.2(3) . . . . ?
N2 Fe1 N3 C26 175.5(3) . . . . ?
N4 Fe1 N3 C26 -101.4(3) . . . . ?
S1 Fe1 N3 C26 86.4(3) . . . . ?
N1 Fe1 N3 C41 168.3(3) . . . . ?
N2 Fe1 N3 C41 -11.0(3) . . . . ?
N4 Fe1 N3 C41 72.1(4) . . . . ?
S1 Fe1 N3 C41 -100.1(3) . . . . ?
N1 Fe1 N4 C36 -174.0(3) . . . . ?
N2 Fe1 N4 C36 2.3(3) . . . . ?
N3 Fe1 N4 C36 -87.2(3) . . . . ?
S1 Fe1 N4 C36 85.9(3) . . . . ?
N1 Fe1 N4 C51 10.6(4) . . . . ?
N2 Fe1 N4 C51 -173.1(4) . . . . ?
N3 Fe1 N4 C51 97.5(4) . . . . ?
S1 Fe1 N4 C51 -89.5(4) . . . . ?
N1 Fe1 S1 C11 10.8(2) . . . . ?
N2 Fe1 S1 C11 -166.3(2) . . . . ?
N3 Fe1 S1 C11 -73.3(2) . . . . ?
N4 Fe1 S1 C11 113.5(2) . . . . ?
C2S O1S C1S C3S -172.8(8) . . . . ?
C1S O1S C2S C4S 171.0(9) . . . . ?
Fe1 S1 C11 C12 -108.6(3) . . . . ?
Fe1 S1 C11 C16 70.8(4) . . . . ?
C16 C11 C12 C13 -2.2(6) . . . . ?
S1 C11 C12 C13 177.2(3) . . . . ?
C16 C11 C12 C121 -179.9(4) . . . . ?
S1 C11 C12 C121 -0.5(6) . . . . ?
C11 C12 C13 C14 0.0(7) . . . . ?
C121 C12 C13 C14 177.9(4) . . . . ?
C12 C13 C14 C15 1.7(6) . . . . ?
C12 C13 C14 C141 -176.6(4) . . . . ?
C13 C14 C15 C16 -1.4(6) . . . . ?
C141 C14 C15 C16 177.0(4) . . . . ?
C14 C15 C16 C11 -0.7(6) . . . . ?
C14 C15 C16 C161 178.9(4) . . . . ?
C12 C11 C16 C15 2.5(6) . . . . ?
S1 C11 C16 C15 -176.9(3) . . . . ?
C12 C11 C16 C161 -177.1(4) . . . . ?
S1 C11 C16 C161 3.5(6) . . . . ?
C27 N1 C21 C22 -1.4(6) . . . . ?
Fe1 N1 C21 C22 173.8(3) . . . . ?
C27 N1 C21 C26 175.2(3) . . . . ?
Fe1 N1 C21 C26 -9.6(5) . . . . ?
N1 C21 C22 C23 174.9(4) . . . . ?
C26 C21 C22 C23 -1.6(6) . . . . ?
C21 C22 C23 C24 -1.3(7) . . . . ?
C22 C23 C24 C25 2.0(7) . . . . ?
C22 C23 C24 C241 -175.9(4) . . . . ?
C23 C24 C25 C26 0.2(6) . . . . ?
C241 C24 C25 C26 178.2(4) . . . . ?
C41 N3 C26 C25 5.8(6) . . . . ?
Fe1 N3 C26 C25 179.8(3) . . . . ?
C41 N3 C26 C21 -172.4(3) . . . . ?
Fe1 N3 C26 C21 1.6(4) . . . . ?
C24 C25 C26 N3 178.8(4) . . . . ?
C24 C25 C26 C21 -3.1(6) . . . . ?
N1 C21 C26 N3 5.1(5) . . . . ?
C22 C21 C26 N3 -177.9(4) . . . . ?
N1 C21 C26 C25 -173.2(4) . . . . ?
C22 C21 C26 C25 3.7(6) . . . . ?
C37 N2 C31 C32 6.7(7) . . . . ?
Fe1 N2 C31 C32 -177.9(4) . . . . ?
C37 N2 C31 C36 -175.9(4) . . . . ?
Fe1 N2 C31 C36 -0.4(5) . . . . ?
N2 C31 C32 C33 175.7(5) . . . . ?
C36 C31 C32 C33 -1.7(7) . . . . ?
C31 C32 C33 C34 0.1(7) . . . . ?
C32 C33 C34 C35 2.0(8) . . . . ?
C32 C33 C34 C341 -176.8(5) . . . . ?
C33 C34 C35 C36 -2.5(7) . . . . ?
C341 C34 C35 C36 176.3(4) . . . . ?
C51 N4 C36 C35 -8.5(7) . . . . ?
Fe1 N4 C36 C35 175.6(4) . . . . ?
C51 N4 C36 C31 172.9(4) . . . . ?
Fe1 N4 C36 C31 -3.1(5) . . . . ?
C34 C35 C36 N4 -177.6(5) . . . . ?
C34 C35 C36 C31 0.9(7) . . . . ?
N2 C31 C36 N4 2.3(6) . . . . ?
C32 C31 C36 N4 179.9(4) . . . . ?
N2 C31 C36 C35 -176.5(4) . . . . ?
C32 C31 C36 C35 1.2(6) . . . . ?
C26 N3 C41 C42 -75.2(5) . . . . ?
Fe1 N3 C41 C42 111.5(4) . . . . ?
C26 N3 C41 C46 109.3(5) . . . . ?
Fe1 N3 C41 C46 -64.0(5) . . . . ?
C46 C41 C42 C43 -0.5(7) . . . . ?
N3 C41 C42 C43 -176.0(4) . . . . ?
C41 C42 C43 C44 0.6(7) . . . . ?
C42 C43 C44 C45 -0.6(7) . . . . ?
C42 C43 C44 C441 179.9(4) . . . . ?
C43 C44 C45 C46 0.6(7) . . . . ?
C441 C44 C45 C46 -180.0(4) . . . . ?
C44 C45 C46 C41 -0.5(7) . . . . ?
C42 C41 C46 C45 0.4(7) . . . . ?
N3 C41 C46 C45 176.1(4) . . . . ?
C36 N4 C51 C52 -75.7(5) . . . . ?
Fe1 N4 C51 C52 99.6(5) . . . . ?
C36 N4 C51 C56 104.6(5) . . . . ?
Fe1 N4 C51 C56 -80.1(5) . . . . ?
C56 C51 C52 C53 -1.3(7) . . . . ?
N4 C51 C52 C53 179.0(4) . . . . ?
C51 C52 C53 C54 -0.3(7) . . . . ?
C52 C53 C54 C55 1.3(7) . . . . ?
C52 C53 C54 C541 -178.0(5) . . . . ?
C53 C54 C55 C56 -0.7(7) . . . . ?
C541 C54 C55 C56 178.6(5) . . . . ?
C54 C55 C56 C51 -0.9(7) . . . . ?
C52 C51 C56 C55 1.9(7) . . . . ?
N4 C51 C56 C55 -178.4(4) . . . . ?
C13 C12 C121 C122 126.3(5) . . . . ?
C11 C12 C121 C122 -55.9(6) . . . . ?
C13 C12 C121 C126 -50.0(6) . . . . ?
C11 C12 C121 C126 127.8(5) . . . . ?
C126 C121 C122 C123 -0.2(8) . . . . ?
C12 C121 C122 C123 -176.6(5) . . . . ?
C121 C122 C123 C124 -0.2(9) . . . . ?
C122 C123 C124 C125 0.5(10) . . . . ?
C123 C124 C125 C126 -0.3(9) . . . . ?
C122 C121 C126 C125 0.4(7) . . . . ?
C12 C121 C126 C125 176.9(5) . . . . ?
C124 C125 C126 C121 -0.1(9) . . . . ?
C13 C14 C141 C146 -148.9(5) . . . . ?
C15 C14 C141 C146 32.8(7) . . . . ?
C13 C14 C141 C142 34.2(7) . . . . ?
C15 C14 C141 C142 -144.1(5) . . . . ?
C146 C141 C142 C143 -0.3(7) . . . . ?
C14 C141 C142 C143 176.7(5) . . . . ?
C141 C142 C143 C144 -0.1(8) . . . . ?
C142 C143 C144 C145 0.4(8) . . . . ?
C143 C144 C145 C146 -0.3(8) . . . . ?
C144 C145 C146 C141 -0.1(8) . . . . ?
C142 C141 C146 C145 0.4(7) . . . . ?
C14 C141 C146 C145 -176.5(5) . . . . ?
C15 C16 C161 C166 43.5(6) . . . . ?
C11 C16 C161 C166 -136.9(5) . . . . ?
C15 C16 C161 C162 -129.9(4) . . . . ?
C11 C16 C161 C162 49.8(6) . . . . ?
C166 C161 C162 C163 -1.4(6) . . . . ?
C16 C161 C162 C163 172.0(4) . . . . ?
C161 C162 C163 C164 1.3(7) . . . . ?
C162 C163 C164 C165 0.0(7) . . . . ?
C163 C164 C165 C166 -1.1(7) . . . . ?
C164 C165 C166 C161 0.9(7) . . . . ?
C162 C161 C166 C165 0.3(7) . . . . ?
C16 C161 C166 C165 -173.3(4) . . . . ?
